data_4340232
loop_
_publ_author_name
'Davidson, Matthew G.'
'Jones, Matthew D.'
'Lunn, Matthew D.'
'Mahon, Mary F.'

_publ_section_title
;
 Synthesis and X-ray structures of new titanium(IV) aryloxides and their
 exploitation for the ring opening polymerization of epsilon-caprolactone.
;
_journal_issue 5
_journal_name_full 'Inorganic chemistry'
_journal_page_first 2282
_journal_page_last 2287
_journal_paper_doi 10.1021/ic051708n
_journal_volume 45
_journal_year 2006
_chemical_formula_moiety 'C38 H68 O10 Ti2'
_chemical_formula_sum 'C38 H68 O10 Ti2'
_chemical_formula_weight 780.66
_chemical_name_systematic
; 
 ? 
;
_space_group_IT_number 2
_symmetry_cell_setting triclinic
_symmetry_space_group_name_Hall '-P 1'
_symmetry_space_group_name_H-M 'P -1'
_atom_sites_solution_hydrogens geom
_atom_sites_solution_primary direct
_atom_sites_solution_secondary difmap
_audit_creation_method SHELXL-97
_cell_angle_alpha 81.750(2)
_cell_angle_beta 72.7350(10)
_cell_angle_gamma 75.6460(10)
_cell_formula_units_Z 1
_cell_length_a 7.9950(2)
_cell_length_b 11.6610(3)
_cell_length_c 12.2230(3)
_cell_measurement_reflns_used 9010
_cell_measurement_temperature 150(2)
_cell_measurement_theta_max 25.07
_cell_measurement_theta_min 3.59
_cell_volume 1051.22(5)
_computing_cell_refinement 'HKL Scalepack (Otwinski & Minor, 1997)'
_computing_data_collection 'Collect (Nonius BV, 1997-2000)'
_computing_data_reduction 'HKL Denzo & Scalepack (Otwinski & Minor 1997)'
_computing_molecular_graphics 'Ortep-3 for Windows (Farrugia, 1997)'
_computing_publication_material 'WinGX publication routines (Farrugia, 1999)'
_computing_structure_refinement 'SHELXL-97 (Sheldrick, 1997)'
_computing_structure_solution
; 
 SIR97- Altomare A., Burla M.C., Camalli M., Cascarano G.L., Giacovazzo C. , 
 Guagliardi A., Moliterni A.G.G., Polidori G.,Spagna R. 
 (1999) J. Appl. Cryst. 32, 115-119.
;
_diffrn_ambient_temperature 150(2)
_diffrn_measured_fraction_theta_full 0.992
_diffrn_measured_fraction_theta_max 0.992
_diffrn_measurement_device_type 'nonius kappa CCD'
_diffrn_measurement_method CCD
_diffrn_radiation_monochromator graphite
_diffrn_radiation_source 'fine-focus sealed tube'
_diffrn_radiation_type MoK\a
_diffrn_radiation_wavelength 0.71073
_diffrn_reflns_av_R_equivalents 0.0389
_diffrn_reflns_av_sigmaI/netI 0.0499
_diffrn_reflns_limit_h_max 7
_diffrn_reflns_limit_h_min -9
_diffrn_reflns_limit_k_max 13
_diffrn_reflns_limit_k_min -13
_diffrn_reflns_limit_l_max 14
_diffrn_reflns_limit_l_min -14
_diffrn_reflns_number 9010
_diffrn_reflns_theta_full 25.07
_diffrn_reflns_theta_max 25.07
_diffrn_reflns_theta_min 3.59
_exptl_absorpt_coefficient_mu 0.430
_exptl_absorpt_correction_T_max 0.9383
_exptl_absorpt_correction_T_min 0.9189
_exptl_absorpt_correction_type none
_exptl_crystal_colour red
_exptl_crystal_density_diffrn 1.233
_exptl_crystal_density_method 'not measured'
_exptl_crystal_description block
_exptl_crystal_F_000 420
_exptl_crystal_size_max 0.20
_exptl_crystal_size_mid 0.18
_exptl_crystal_size_min 0.15
_refine_diff_density_max 0.767
_refine_diff_density_min -0.656
_refine_diff_density_rms 0.083
_refine_ls_extinction_method none
_refine_ls_goodness_of_fit_ref 1.158
_refine_ls_hydrogen_treatment mixed
_refine_ls_matrix_type full
_refine_ls_number_parameters 239
_refine_ls_number_reflns 3714
_refine_ls_number_restraints 0
_refine_ls_restrained_S_all 1.158
_refine_ls_R_factor_all 0.0723
_refine_ls_R_factor_gt 0.0635
_refine_ls_shift/su_max 0.037
_refine_ls_shift/su_mean 0.001
_refine_ls_structure_factor_coef Fsqd
_refine_ls_weighting_details 'calc w=1/[\s^2^(Fo^2^)+(0.0000P)^2^+4.0348P] where P=(Fo^2^+2Fc^2^)/3'
_refine_ls_weighting_scheme calc
_refine_ls_wR_factor_gt 0.1502
_refine_ls_wR_factor_ref 0.1540
_reflns_number_gt 3285
_reflns_number_total 3714
_reflns_threshold_expression >2sigma(I)
_cod_data_source_file ic051708nsi20051004_093209.cif
_cod_data_source_block 3a
_cod_original_sg_symbol_H-M P-1
_cod_database_code 4340232

loop_
_symmetry_equiv_pos_as_xyz
'x, y, z'
'-x, -y, -z'

loop_
_atom_site_label
_atom_site_type_symbol
_atom_site_fract_x
_atom_site_fract_y
_atom_site_fract_z
_atom_site_U_iso_or_equiv
_atom_site_adp_type
_atom_site_occupancy
_atom_site_symmetry_multiplicity
_atom_site_calc_flag
_atom_site_refinement_flags
Ti1 Ti 0.86138(9) 0.44977(6) 0.11672(6) 0.0179(2) Uani 1 1 d .
O5 O 0.8011(3) 0.3071(2) 0.0972(2) 0.0215(6) Uani 1 1 d .
O4 O 0.9752(3) 0.4359(2) -0.0623(2) 0.0186(6) Uani 1 1 d .
O1 O 1.1344(4) 0.3347(2) 0.1121(3) 0.0222(6) Uani 1 1 d .
O3 O 0.6724(3) 0.5653(2) 0.0897(2) 0.0237(6) Uani 1 1 d .
O2 O 0.8027(4) 0.4370(3) 0.2691(2) 0.0251(6) Uani 1 1 d .
C15 C 0.8772(5) 0.2594(3) -0.0062(3) 0.0209(8) Uani 1 1 d .
C10 C 0.9764(5) 0.3270(3) -0.0940(3) 0.0187(8) Uani 1 1 d .
C11 C 1.0661(5) 0.2848(3) -0.1998(3) 0.0214(8) Uani 1 1 d .
H11 H 1.1332 0.3322 -0.2577 0.026 Uiso 1 1 calc R
C14 C 0.8652(5) 0.1492(4) -0.0281(4) 0.0257(9) Uani 1 1 d .
H14 H 0.7957 0.1030 0.0295 0.031 Uiso 1 1 calc R
C13 C 0.9559(6) 0.1068(4) -0.1351(4) 0.0270(9) Uani 1 1 d .
H13 H 0.9477 0.0307 -0.1494 0.032 Uiso 1 1 calc R
C12 C 1.0589(5) 0.1720(3) -0.2226(3) 0.0233(9) Uani 1 1 d .
C7 C 0.4834(5) 0.6045(4) 0.1417(4) 0.0263(9) Uani 1 1 d .
H7 H 0.4276 0.6513 0.0814 0.032 Uiso 1 1 calc R
C16 C 1.1674(6) 0.1167(4) -0.3364(4) 0.0295(10) Uani 1 1 d .
C2 C 1.3076(6) 0.1410(4) 0.0474(4) 0.0351(10) Uani 1 1 d .
H2A H 1.2406 0.1466 -0.0092 0.053 Uiso 1 1 calc R
H2B H 1.3432 0.0577 0.0743 0.053 Uiso 1 1 calc R
H2C H 1.4150 0.1734 0.0119 0.053 Uiso 1 1 calc R
C19 C 1.3158(8) 0.0141(5) -0.3122(5) 0.0528(15) Uani 1 1 d .
H19A H 1.3860 -0.0225 -0.3839 0.079 Uiso 1 1 calc R
H19B H 1.2622 -0.0452 -0.2568 0.079 Uiso 1 1 calc R
H19C H 1.3944 0.0440 -0.2804 0.079 Uiso 1 1 calc R
C1 C 1.1908(6) 0.2109(4) 0.1479(4) 0.0288(9) Uani 1 1 d .
H1A H 1.0811 0.1775 0.1818 0.035 Uiso 1 1 calc R
C8 C 0.4569(6) 0.6859(4) 0.2348(4) 0.0390(11) Uani 1 1 d .
H8A H 0.5077 0.6410 0.2959 0.059 Uiso 1 1 calc R
H8C H 0.3284 0.7178 0.2667 0.059 Uiso 1 1 calc R
H8B H 0.5174 0.7515 0.2017 0.059 Uiso 1 1 calc R
C9 C 0.3967(6) 0.4993(4) 0.1867(4) 0.0360(11) Uani 1 1 d .
H9B H 0.4133 0.4515 0.1230 0.054 Uiso 1 1 calc R
H9A H 0.2681 0.5276 0.2219 0.054 Uiso 1 1 calc R
H9C H 0.4523 0.4506 0.2442 0.054 Uiso 1 1 calc R
C18 C 1.2556(7) 0.2059(5) -0.4255(4) 0.0430(12) Uani 1 1 d .
H18B H 1.3373 0.2345 -0.3952 0.065 Uiso 1 1 calc R
H18A H 1.1627 0.2731 -0.4418 0.065 Uiso 1 1 calc R
H18C H 1.3232 0.1671 -0.4963 0.065 Uiso 1 1 calc R
C3 C 1.2852(8) 0.2017(5) 0.2411(4) 0.0466(13) Uani 1 1 d .
H3A H 1.4027 0.2219 0.2070 0.070 Uiso 1 1 calc R
H3B H 1.3013 0.1205 0.2770 0.070 Uiso 1 1 calc R
H3C H 1.2125 0.2569 0.2994 0.070 Uiso 1 1 calc R
C4 C 0.7620(13) 0.3897(8) 0.3826(5) 0.096(3) Uani 1 1 d .
H4 H 0.6414 0.4442 0.4059 0.116 Uiso 1 1 calc R
C17 C 1.0466(8) 0.0704(5) -0.3887(4) 0.0495(14) Uani 1 1 d .
H17B H 1.1191 0.0331 -0.4596 0.074 Uiso 1 1 calc R
H17A H 0.9534 0.1368 -0.4062 0.074 Uiso 1 1 calc R
H17C H 0.9903 0.0119 -0.3339 0.074 Uiso 1 1 calc R
C6 C 0.6983(12) 0.2894(7) 0.4083(5) 0.085(3) Uani 1 1 d .
H6A H 0.6113 0.2931 0.3652 0.128 Uiso 1 1 calc R
H6B H 0.6396 0.2816 0.4909 0.128 Uiso 1 1 calc R
H6C H 0.7978 0.2208 0.3876 0.128 Uiso 1 1 calc R
C5 C 0.8398(8) 0.4381(5) 0.4548(4) 0.0458(13) Uani 1 1 d .
H5A H 0.7912 0.4121 0.5355 0.069 Uiso 1 1 calc R
H5B H 0.8101 0.5250 0.4450 0.069 Uiso 1 1 calc R
H5C H 0.9705 0.4098 0.4324 0.069 Uiso 1 1 calc R
H1 H 1.202(6) 0.361(4) 0.064(4) 0.016(12) Uiso 1 1 d .

loop_
_atom_site_aniso_label
_atom_site_aniso_U_11
_atom_site_aniso_U_22
_atom_site_aniso_U_33
_atom_site_aniso_U_23
_atom_site_aniso_U_13
_atom_site_aniso_U_12
Ti1 0.0187(4) 0.0187(4) 0.0164(4) -0.0033(3) -0.0048(3) -0.0030(3)
O5 0.0238(14) 0.0207(14) 0.0205(14) -0.0054(11) -0.0042(11) -0.0061(11)
O4 0.0209(13) 0.0176(13) 0.0185(13) -0.0055(10) -0.0062(11) -0.0032(11)
O1 0.0194(14) 0.0200(15) 0.0246(15) 0.0006(12) -0.0031(12) -0.0044(12)
O3 0.0160(13) 0.0255(15) 0.0246(14) -0.0025(12) -0.0030(11) 0.0020(11)
O2 0.0280(15) 0.0305(16) 0.0159(13) -0.0026(11) -0.0028(11) -0.0081(12)
C15 0.0199(19) 0.024(2) 0.0202(19) -0.0027(16) -0.0079(15) -0.0029(16)
C10 0.0171(18) 0.0160(19) 0.025(2) -0.0025(15) -0.0101(15) -0.0008(15)
C11 0.022(2) 0.021(2) 0.022(2) -0.0014(16) -0.0104(16) -0.0021(16)
C14 0.025(2) 0.024(2) 0.030(2) -0.0014(17) -0.0097(17) -0.0081(17)
C13 0.034(2) 0.018(2) 0.032(2) -0.0069(17) -0.0139(18) -0.0021(17)
C12 0.025(2) 0.021(2) 0.026(2) -0.0078(16) -0.0124(17) 0.0011(16)
C7 0.0144(19) 0.032(2) 0.028(2) -0.0041(18) -0.0044(16) 0.0016(17)
C16 0.034(2) 0.028(2) 0.028(2) -0.0112(18) -0.0108(19) -0.0005(19)
C2 0.029(2) 0.029(2) 0.042(3) -0.003(2) -0.007(2) -0.0007(19)
C19 0.056(3) 0.046(3) 0.041(3) -0.017(2) -0.010(2) 0.020(3)
C1 0.030(2) 0.019(2) 0.036(2) 0.0017(18) -0.0114(19) -0.0008(17)
C8 0.031(2) 0.038(3) 0.040(3) -0.015(2) -0.001(2) 0.003(2)
C9 0.021(2) 0.049(3) 0.039(3) 0.001(2) -0.0100(19) -0.010(2)
C18 0.054(3) 0.043(3) 0.028(2) -0.014(2) -0.002(2) -0.008(2)
C3 0.056(3) 0.040(3) 0.044(3) 0.001(2) -0.029(3) 0.007(2)
C4 0.183(8) 0.132(7) 0.026(3) 0.031(3) -0.047(4) -0.127(7)
C17 0.062(4) 0.056(3) 0.038(3) -0.024(2) -0.016(3) -0.013(3)
C6 0.159(8) 0.090(5) 0.041(3) 0.026(3) -0.040(4) -0.093(6)
C5 0.066(4) 0.054(3) 0.027(2) 0.002(2) -0.023(2) -0.021(3)

loop_
_atom_type_symbol
_atom_type_description
_atom_type_scat_dispersion_real
_atom_type_scat_dispersion_imag
_atom_type_scat_source
C C 0.0033 0.0016 'International Tables Vol C Tables 4.2.6.8 and 6.1.1.4'
H H 0.0000 0.0000 'International Tables Vol C Tables 4.2.6.8 and 6.1.1.4'
O O 0.0106 0.0060 'International Tables Vol C Tables 4.2.6.8 and 6.1.1.4'
Ti Ti 0.2776 0.4457 'International Tables Vol C Tables 4.2.6.8 and 6.1.1.4'

loop_
_geom_angle_atom_site_label_1
_geom_angle_atom_site_label_2
_geom_angle_atom_site_label_3
_geom_angle
_geom_angle_site_symmetry_1
_geom_angle_site_symmetry_3
O2 Ti1 O3 101.17(13) . .
O2 Ti1 O5 97.32(12) . .
O3 Ti1 O5 102.97(12) . .
O2 Ti1 O4 107.47(12) . 2_765
O3 Ti1 O4 90.67(12) . 2_765
O5 Ti1 O4 148.83(11) . 2_765
O2 Ti1 O4 168.38(12) . .
O3 Ti1 O4 90.42(11) . .
O5 Ti1 O4 79.00(10) . .
O4 Ti1 O4 72.93(11) 2_765 .
O2 Ti1 O1 89.94(12) . .
O3 Ti1 O1 165.18(12) . .
O5 Ti1 O1 85.08(11) . .
O4 Ti1 O1 76.53(11) 2_765 .
O4 Ti1 O1 78.80(10) . .
O2 Ti1 Ti1 143.82(10) . 2_765
O3 Ti1 Ti1 90.67(9) . 2_765
O5 Ti1 Ti1 113.28(8) . 2_765
O4 Ti1 Ti1 37.64(7) 2_765 2_765
O4 Ti1 Ti1 35.29(7) . 2_765
O1 Ti1 Ti1 74.64(8) . 2_765
C15 O5 Ti1 117.7(2) . .
C10 O4 Ti1 134.5(2) . 2_765
C10 O4 Ti1 111.5(2) . .
Ti1 O4 Ti1 107.07(11) 2_765 .
C1 O1 Ti1 131.8(3) . .
C1 O1 H1 116(3) . .
Ti1 O1 H1 107(3) . .
C7 O3 Ti1 138.5(3) . .
C4 O2 Ti1 161.8(4) . .
O5 C15 C14 124.1(4) . .
O5 C15 C10 116.8(3) . .
C14 C15 C10 119.0(4) . .
C11 C10 O4 124.9(4) . .
C11 C10 C15 121.6(4) . .
O4 C10 C15 113.5(3) . .
C10 C11 C12 120.1(4) . .
C10 C11 H11 119.9 . .
C12 C11 H11 119.9 . .
C15 C14 C13 119.2(4) . .
C15 C14 H14 120.4 . .
C13 C14 H14 120.4 . .
C14 C13 C12 122.4(4) . .
C14 C13 H13 118.8 . .
C12 C13 H13 118.8 . .
C13 C12 C11 117.6(4) . .
C13 C12 C16 120.0(4) . .
C11 C12 C16 122.3(4) . .
O3 C7 C9 110.6(3) . .
O3 C7 C8 109.0(3) . .
C9 C7 C8 112.7(4) . .
O3 C7 H7 108.2 . .
C9 C7 H7 108.2 . .
C8 C7 H7 108.2 . .
C19 C16 C18 108.0(4) . .
C19 C16 C17 109.5(4) . .
C18 C16 C17 107.9(4) . .
C19 C16 C12 108.4(4) . .
C18 C16 C12 112.2(3) . .
C17 C16 C12 110.8(4) . .
C1 C2 H2A 109.5 . .
C1 C2 H2B 109.5 . .
H2A C2 H2B 109.5 . .
C1 C2 H2C 109.5 . .
H2A C2 H2C 109.5 . .
H2B C2 H2C 109.5 . .
C16 C19 H19A 109.5 . .
C16 C19 H19B 109.5 . .
H19A C19 H19B 109.5 . .
C16 C19 H19C 109.5 . .
H19A C19 H19C 109.5 . .
H19B C19 H19C 109.5 . .
O1 C1 C2 111.4(4) . .
O1 C1 C3 109.1(4) . .
C2 C1 C3 111.9(4) . .
O1 C1 H1A 108.1 . .
C2 C1 H1A 108.1 . .
C3 C1 H1A 108.1 . .
C7 C8 H8A 109.5 . .
C7 C8 H8C 109.5 . .
H8A C8 H8C 109.5 . .
C7 C8 H8B 109.5 . .
H8A C8 H8B 109.5 . .
H8C C8 H8B 109.5 . .
C7 C9 H9B 109.5 . .
C7 C9 H9A 109.5 . .
H9B C9 H9A 109.5 . .
C7 C9 H9C 109.5 . .
H9B C9 H9C 109.5 . .
H9A C9 H9C 109.5 . .
C16 C18 H18B 109.5 . .
C16 C18 H18A 109.5 . .
H18B C18 H18A 109.5 . .
C16 C18 H18C 109.5 . .
H18B C18 H18C 109.5 . .
H18A C18 H18C 109.5 . .
C1 C3 H3A 109.5 . .
C1 C3 H3B 109.5 . .
H3A C3 H3B 109.5 . .
C1 C3 H3C 109.5 . .
H3A C3 H3C 109.5 . .
H3B C3 H3C 109.5 . .
C6 C4 O2 119.1(5) . .
C6 C4 C5 125.8(5) . .
O2 C4 C5 113.0(5) . .
C6 C4 H4 94.9 . .
O2 C4 H4 94.9 . .
C5 C4 H4 94.9 . .
C16 C17 H17B 109.5 . .
C16 C17 H17A 109.5 . .
H17B C17 H17A 109.5 . .
C16 C17 H17C 109.5 . .
H17B C17 H17C 109.5 . .
H17A C17 H17C 109.5 . .
C4 C6 H6A 109.5 . .
C4 C6 H6B 109.5 . .
H6A C6 H6B 109.5 . .
C4 C6 H6C 109.5 . .
H6A C6 H6C 109.5 . .
H6B C6 H6C 109.5 . .
C4 C5 H5A 109.5 . .
C4 C5 H5B 109.5 . .
H5A C5 H5B 109.5 . .
C4 C5 H5C 109.5 . .
H5A C5 H5C 109.5 . .
H5B C5 H5C 109.5 . .

loop_
_geom_bond_atom_site_label_1
_geom_bond_atom_site_label_2
_geom_bond_distance
_geom_bond_site_symmetry_2
Ti1 O2 1.774(3) .
Ti1 O3 1.834(3) .
Ti1 O5 1.907(3) .
Ti1 O4 2.005(3) 2_765
Ti1 O4 2.119(3) .
Ti1 O1 2.250(3) .
Ti1 Ti1 3.3168(14) 2_765
O5 C15 1.362(4) .
O4 C10 1.377(4) .
O4 Ti1 2.005(3) 2_765
O1 C1 1.446(5) .
O1 H1 0.76(4) .
O3 C7 1.438(4) .
O2 C4 1.392(6) .
C15 C14 1.380(6) .
C15 C10 1.402(6) .
C10 C11 1.374(5) .
C11 C12 1.402(5) .
C11 H11 0.9500 .
C14 C13 1.388(6) .
C14 H14 0.9500 .
C13 C12 1.398(6) .
C13 H13 0.9500 .
C12 C16 1.538(5) .
C7 C9 1.513(6) .
C7 C8 1.519(6) .
C7 H7 1.0000 .
C16 C19 1.527(6) .
C16 C18 1.532(7) .
C16 C17 1.536(6) .
C2 C1 1.508(6) .
C2 H2A 0.9800 .
C2 H2B 0.9800 .
C2 H2C 0.9800 .
C19 H19A 0.9800 .
C19 H19B 0.9800 .
C19 H19C 0.9800 .
C1 C3 1.522(6) .
C1 H1A 1.0000 .
C8 H8A 0.9800 .
C8 H8C 0.9800 .
C8 H8B 0.9800 .
C9 H9B 0.9800 .
C9 H9A 0.9800 .
C9 H9C 0.9800 .
C18 H18B 0.9800 .
C18 H18A 0.9800 .
C18 H18C 0.9800 .
C3 H3A 0.9800 .
C3 H3B 0.9800 .
C3 H3C 0.9800 .
C4 C6 1.349(8) .
C4 C5 1.458(7) .
C4 H4 1.0000 .
C17 H17B 0.9800 .
C17 H17A 0.9800 .
C17 H17C 0.9800 .
C6 H6A 0.9800 .
C6 H6B 0.9800 .
C6 H6C 0.9800 .
C5 H5A 0.9800 .
C5 H5B 0.9800 .
C5 H5C 0.9800 .

loop_
_geom_hbond_atom_site_label_D
_geom_hbond_atom_site_label_H
_geom_hbond_atom_site_label_A
_geom_hbond_distance_DH
_geom_hbond_distance_HA
_geom_hbond_distance_DA
_geom_hbond_angle_DHA
_geom_hbond_site_symmetry_A
O1 H1 O3 0.76(4) 2.03(5) 2.764(4) 163(4) 2_765
